data_1523253
loop_
_publ_author_name
'Bhan, S.'
'Schubert, K.'

_publ_section_title
;
 Zum Aufbau der Systeme Co-Ga, Rh-Si sowie einiger verwandter Legierungen
;
_journal_name_full 'Zeitschrift fuer Metallkunde'
_journal_page_first 327
_journal_page_last 339
_journal_volume 51
_journal_year 1960
_chemical_formula_sum 'Ga3 Pt5'
_space_group_IT_number 65
_symmetry_space_group_name_Hall '-C 2 2'
_symmetry_space_group_name_H-M 'C m m m'
_cell_angle_alpha 90
_cell_angle_beta 90
_cell_angle_gamma 90
_cell_formula_units_Z 2
_cell_length_a 8.031
_cell_length_b 7.44
_cell_length_c 3.948
_cell_volume 235.896
_citation_journal_id_ASTM ZEMTAE
_cod_data_source_file Bhan_ZEMTAE_1960_320.cif
_cod_data_source_block Ga3Pt5
_cod_original_cell_volume 235.8955
_cod_database_code 1523253

loop_
_symmetry_equiv_pos_as_xyz
x,y,z
-x,-y,z
x,-y,-z
-x,y,-z
-x,-y,-z
x,y,-z
-x,y,z
x,-y,z
x+1/2,y+1/2,z
-x+1/2,-y+1/2,z
x+1/2,-y+1/2,-z
-x+1/2,y+1/2,-z
-x+1/2,-y+1/2,-z
x+1/2,y+1/2,-z
-x+1/2,y+1/2,z
x+1/2,-y+1/2,z

loop_
_atom_site_label
_atom_site_type_symbol
_atom_site_fract_x
_atom_site_fract_y
_atom_site_fract_z
_atom_site_occupancy
_atom_site_U_iso_or_equiv
Ga2 Ga 0.25 0 0.5 1 0.0
Pt2 Pt 0.25 0.25 0 1 0.0
Pt1 Pt 0.5 0 0 1 0.0
Ga1 Ga 0 0 0 1 0.0
Pt3 Pt 0 0.225 0.5 1 0.0
